data_4319559
loop_
_publ_author_name
'Konrad Herbst'
'Lutz Dahlenburg'
'Michael Brorson'

_publ_section_title
;
 Methylcyclopentadienyl-Substituted Tungsten(IV) Sulfido Cluster
 [(\h5-Cp')3W3S4]+ and Its Heterobimetallic Derivative
 [(\h5-Cp')3W3S4Ni(PPh3)]+
;
_journal_name_full 'Inorganic Chemistry'
_journal_page_first 1989
_journal_page_last 1992
_journal_paper_doi 10.1021/ic001194m
_journal_volume 40
_journal_year 2001
_chemical_compound_source 'synthesis as described'
_chemical_formula_moiety 'C43 H43 Ni1 O3 P1 S5 W3'
_chemical_formula_structural 'C43 H43 NI O3 P S5 W3'
_chemical_formula_sum 'C43 H43 Ni O3 P S5 W3'
_chemical_formula_weight 1409.3
_chemical_name_systematic
;
 Tetra-\m3-thio-tris[(methylcyclopentadienyl)tungsten]-
 (triphenylphosphine)nickel toluenesulfonate
;
_space_group_IT_number 14
_symmetry_cell_setting monoclinic
_symmetry_Int_Tables_number 14
_symmetry_space_group_name_Hall '-P 2yn'
_symmetry_space_group_name_H-M 'P 1 21/n 1'
_atom_sites_solution_hydrogens geom
_atom_sites_solution_primary direct
_atom_sites_solution_secondary difmap
_audit_conform_dict_location ftp://ftp.iucr.org/cifdics/cif_core_2.1beta5.dic
_audit_conform_dict_name cif_core.dic
_audit_conform_dict_version 2.1beta5
_audit_creation_date 2000-05-03T15:20:42-00:00
_audit_creation_method 'WinGX routine CIF_UPDATE'
_cell_angle_alpha 90
_cell_angle_beta 92.04(2)
_cell_angle_gamma 90
_cell_formula_units_Z 4
_cell_length_a 9.469(2)
_cell_length_b 10.834(1)
_cell_length_c 41.839(6)
_cell_measurement_reflns_used 25
_cell_measurement_temperature 293(2)
_cell_measurement_theta_max 13.7
_cell_measurement_theta_min 9.2
_cell_measurement_wavelength 0.71073
_cell_volume 4289.4(12)
_computing_cell_refinement 'CAD4 Express (Enraf Nonius, 1994)'
_computing_data_collection 'CAD4 Express (Enraf Nonius, 1994)'
_computing_data_reduction 'XCAD4 (Harms & Wocadlo, 1995)'
_computing_molecular_graphics 'Ortep-3 for Windows (Farrugia, 1997)'
_computing_publication_material 'WinGX publication routines (Farrugia, 1999)'
_computing_structure_refinement 'SHELXL-97 (Sheldrick, 1997)'
_computing_structure_solution 'SIR-97 (Altomare et al., 1997)'
_diffrn_ambient_temperature 293(2)
_diffrn_detector 'scintillation LiI'
_diffrn_detector_dtime 1.195
_diffrn_measured_fraction_theta_full 0.998
_diffrn_measured_fraction_theta_max 0.998
_diffrn_measurement_device '\k-geometry diffractometer'
_diffrn_measurement_device_type 'Nonius MACH 3'
_diffrn_measurement_method 'non-profiled omega scans'
_diffrn_orient_matrix_type
;
  x-axis points to radiation source
  the matrix is specified in reciprocal space
;
_diffrn_orient_matrix_UB_11 -0.16635E-1
_diffrn_orient_matrix_UB_12 -0.79897E-1
_diffrn_orient_matrix_UB_13 0.11223E-1
_diffrn_orient_matrix_UB_21 0.32659E-1
_diffrn_orient_matrix_UB_22 -0.46179E-1
_diffrn_orient_matrix_UB_23 -0.01907
_diffrn_orient_matrix_UB_31 0.99113E-1
_diffrn_orient_matrix_UB_32 0.1864E-2
_diffrn_orient_matrix_UB_33 0.9075E-2
_diffrn_radiation_monochromator graphite
_diffrn_radiation_probe x-ray
_diffrn_radiation_type MoK\a
_diffrn_radiation_wavelength 0.71073
_diffrn_reflns_av_R_equivalents 0.0322
_diffrn_reflns_av_sigmaI/netI 0.0601
_diffrn_reflns_limit_h_max 11
_diffrn_reflns_limit_h_min -11
_diffrn_reflns_limit_k_max 12
_diffrn_reflns_limit_k_min 0
_diffrn_reflns_limit_l_max 49
_diffrn_reflns_limit_l_min 0
_diffrn_reflns_number 8359
_diffrn_reflns_theta_full 25.08
_diffrn_reflns_theta_max 25.08
_diffrn_reflns_theta_min 2.56
_diffrn_source 'Enraf Nonius FR590'
_diffrn_standards_decay_% 1
_diffrn_standards_interval_time 60
_diffrn_standards_number 3
_exptl_absorpt_coefficient_mu 8.771
_exptl_absorpt_correction_T_max 0.2178
_exptl_absorpt_correction_T_min 0.1353
_exptl_absorpt_correction_type psi-scan
_exptl_absorpt_process_details
;
North A.C.T., Phillips D.C. & Mathews F.S. (1968) Acta. Cryst. A24, 351
        Number of psi-scan sets used was   2
        Theta correction was applied.
        Weighted transmission curves were used.
        No Fourier smoothing was applied.
;
_exptl_crystal_colour black
_exptl_crystal_density_diffrn 2.182
_exptl_crystal_density_method 'not measured'
_exptl_crystal_description block
_exptl_crystal_F_000 2680
_exptl_crystal_size_max 0.38
_exptl_crystal_size_mid 0.28
_exptl_crystal_size_min 0.25
_refine_diff_density_max 1.169
_refine_diff_density_min -1.727
_refine_diff_density_rms 0.277
_refine_ls_extinction_method none
_refine_ls_goodness_of_fit_ref 1.058
_refine_ls_hydrogen_treatment constr
_refine_ls_matrix_type full
_refine_ls_number_parameters 509
_refine_ls_number_reflns 7597
_refine_ls_number_restraints 0
_refine_ls_restrained_S_all 1.058
_refine_ls_R_factor_all 0.0754
_refine_ls_R_factor_gt 0.0459
_refine_ls_shift/su_max 0.041
_refine_ls_shift/su_mean 0.002
_refine_ls_structure_factor_coef Fsqd
_refine_ls_weighting_details 'calc w=1/[\s^2^(Fo^2^)+(0.0535P)^2^+28.2429P] where P=(Fo^2^+2Fc^2^)/3'
_refine_ls_weighting_scheme calc
_refine_ls_wR_factor_gt 0.1029
_refine_ls_wR_factor_ref 0.1128
_reflns_number_gt 5713
_reflns_number_total 7597
_reflns_threshold_expression >2sigma(I)
_cod_data_source_file ic001194m.cif
_cod_data_source_block '[2][pts]'
_cod_original_sg_symbol_H-M 'P 21/n'
_cod_database_code 4319559
_exptl_absorpt_factor_mur 2.193
_exptl_absorpt_correction_t_ave 0.076
_diffrn_standards_decay_corr_max 1.017
_diffrn_standards_decay_corr_min 0.975

loop_
_symmetry_equiv_pos_as_xyz
'x, y, z'
'-x+1/2, y+1/2, -z+1/2'
'-x, -y, -z'
'x-1/2, -y-1/2, z-1/2'

loop_
_atom_site_label
_atom_site_type_symbol
_atom_site_fract_x
_atom_site_fract_y
_atom_site_fract_z
_atom_site_U_iso_or_equiv
_atom_site_adp_type
_atom_site_occupancy
_atom_site_symmetry_multiplicity
_atom_site_calc_flag
_atom_site_refinement_flags
_atom_site_disorder_assembly
_atom_site_disorder_group
W1 W -0.04888(4) 0.23793(4) 0.420479(11) 0.02288(12) Uani 1 1 d . . .
W2 W 0.18317(5) 0.08537(4) 0.436435(11) 0.02559(13) Uani 1 1 d . . .
W3 W 0.20919(5) 0.34288(4) 0.441545(10) 0.02286(12) Uani 1 1 d . . .
Ni1 Ni 0.18019(14) 0.23138(12) 0.38297(3) 0.0230(3) Uani 1 1 d . . .
S1 S 0.0637(3) 0.2162(3) 0.47034(7) 0.0314(7) Uani 1 1 d . . .
S2 S 0.0350(3) 0.0735(3) 0.39055(7) 0.0280(6) Uani 1 1 d . . .
S3 S 0.0700(3) 0.4012(2) 0.39736(7) 0.0255(6) Uani 1 1 d . . .
S4 S 0.3635(3) 0.2073(3) 0.41659(7) 0.0269(6) Uani 1 1 d . . .
S5 S -0.2227(4) 0.7222(3) 0.42211(9) 0.0498(9) Uani 1 1 d . . .
P1 P 0.2217(3) 0.2611(3) 0.33354(7) 0.0273(7) Uani 1 1 d . . .
O1 O -0.1082(11) 0.6628(11) 0.4399(3) 0.074(3) Uani 1 1 d . . .
O2 O -0.2556(15) 0.8424(10) 0.4344(3) 0.086(4) Uani 1 1 d . . .
O3 O -0.3456(11) 0.6432(9) 0.4171(3) 0.064(3) Uani 1 1 d . . .
C1 C -0.2743(12) 0.2096(13) 0.3950(3) 0.042(3) Uani 1 1 d . . .
C2 C -0.2593(13) 0.3329(13) 0.4024(4) 0.046(4) Uani 1 1 d . . .
H2 H -0.2595 0.3965 0.3875 0.055 Uiso 1 1 calc R . .
C3 C -0.2437(12) 0.3489(13) 0.4356(4) 0.046(4) Uani 1 1 d . . .
H3 H -0.2294 0.423 0.4465 0.055 Uiso 1 1 calc R . .
C4 C -0.2536(14) 0.2342(17) 0.4488(4) 0.058(4) Uani 1 1 d . . .
H4 H -0.2476 0.2166 0.4705 0.069 Uiso 1 1 calc R . .
C5 C -0.2741(12) 0.1483(13) 0.4247(4) 0.053(4) Uani 1 1 d . . .
H5 H -0.2859 0.0639 0.4276 0.063 Uiso 1 1 calc R . .
C6 C -0.3019(17) 0.157(2) 0.3625(4) 0.089(7) Uani 1 1 d . . .
H6A H -0.2566 0.0778 0.3611 0.106 Uiso 1 1 calc R . .
H6B H -0.265 0.2114 0.3468 0.106 Uiso 1 1 calc R . .
H6C H -0.4019 0.1472 0.3587 0.106 Uiso 1 1 calc R . .
C7 C 0.3065(16) -0.1044(13) 0.4321(4) 0.054(4) Uani 1 1 d . . .
C8 C 0.3640(19) -0.0382(16) 0.4591(5) 0.073(6) Uani 1 1 d . . .
H8 H 0.4565 -0.0095 0.4613 0.088 Uiso 1 1 calc R . .
C9 C 0.263(3) -0.0233(17) 0.4814(5) 0.109(10) Uani 1 1 d . . .
H9 H 0.2724 0.0159 0.5011 0.131 Uiso 1 1 calc R . .
C10 C 0.1442(19) -0.0781(14) 0.4684(5) 0.067(5) Uani 1 1 d . . .
H10 H 0.0569 -0.0799 0.478 0.08 Uiso 1 1 calc R . .
C11 C 0.1713(14) -0.1294(11) 0.4398(4) 0.048(4) Uani 1 1 d . . .
H11 H 0.1071 -0.1751 0.4274 0.057 Uiso 1 1 calc R . .
C12 C 0.382(2) -0.1456(19) 0.4031(6) 0.121(10) Uani 1 1 d . . .
H12A H 0.4397 -0.0794 0.3956 0.146 Uiso 1 1 calc R . .
H12B H 0.3142 -0.1686 0.3866 0.146 Uiso 1 1 calc R . .
H12C H 0.4408 -0.2154 0.4085 0.146 Uiso 1 1 calc R . .
C13 C 0.3748(13) 0.3996(11) 0.4828(3) 0.040(3) Uani 1 1 d . . .
C14 C 0.2421(14) 0.4433(12) 0.4908(3) 0.044(3) Uani 1 1 d . . .
H14 H 0.1937 0.4163 0.5085 0.053 Uiso 1 1 calc R . .
C15 C 0.1928(15) 0.5288(12) 0.4702(3) 0.046(4) Uani 1 1 d . . .
H15 H 0.1082 0.572 0.4713 0.055 Uiso 1 1 calc R . .
C16 C 0.2989(17) 0.5410(12) 0.4457(3) 0.052(4) Uani 1 1 d . . .
H16 H 0.2938 0.5921 0.4278 0.062 Uiso 1 1 calc R . .
C17 C 0.4096(14) 0.4603(12) 0.4545(3) 0.047(4) Uani 1 1 d . . .
H17 H 0.4921 0.449 0.4435 0.056 Uiso 1 1 calc R . .
C18 C 0.4581(15) 0.3022(14) 0.5002(3) 0.054(4) Uani 1 1 d . . .
H18A H 0.4013 0.2658 0.5163 0.065 Uiso 1 1 calc R . .
H18B H 0.541 0.3385 0.5102 0.065 Uiso 1 1 calc R . .
H18C H 0.4856 0.2397 0.4854 0.065 Uiso 1 1 calc R . .
C19 C 0.3100(14) 0.1362(11) 0.3125(3) 0.039(3) Uani 1 1 d . . .
C20 C 0.3102(19) 0.0221(14) 0.3262(4) 0.068(5) Uani 1 1 d . . .
H20 H 0.2639 0.0103 0.3452 0.082 Uiso 1 1 calc R . .
C21 C 0.377(2) -0.0740(16) 0.3127(5) 0.097(7) Uani 1 1 d . . .
H21 H 0.38 -0.15 0.323 0.116 Uiso 1 1 calc R . .
C22 C 0.4399(18) -0.0598(15) 0.2836(4) 0.063(4) Uani 1 1 d . . .
H22 H 0.4781 -0.1272 0.2732 0.075 Uiso 1 1 calc R . .
C23 C 0.445(2) 0.0526(17) 0.2710(4) 0.085(6) Uani 1 1 d . . .
H23 H 0.4943 0.0653 0.2525 0.102 Uiso 1 1 calc R . .
C24 C 0.378(2) 0.1491(15) 0.2846(4) 0.074(6) Uani 1 1 d . . .
H24 H 0.3797 0.2258 0.2747 0.089 Uiso 1 1 calc R . .
C25 C 0.3297(13) 0.3965(11) 0.3249(3) 0.034(3) Uani 1 1 d . . .
C26 C 0.3243(17) 0.4577(13) 0.2954(3) 0.052(4) Uani 1 1 d . . .
H26 H 0.2625 0.4313 0.279 0.062 Uiso 1 1 calc R . .
C27 C 0.4121(19) 0.5579(14) 0.2909(4) 0.069(5) Uani 1 1 d . . .
H27 H 0.4103 0.5978 0.2712 0.083 Uiso 1 1 calc R . .
C28 C 0.4996(16) 0.5983(14) 0.3144(4) 0.058(4) Uani 1 1 d . . .
H28 H 0.5579 0.6657 0.3109 0.069 Uiso 1 1 calc R . .
C29 C 0.5034(14) 0.5423(14) 0.3428(4) 0.056(4) Uani 1 1 d . . .
H29 H 0.5643 0.5725 0.3589 0.067 Uiso 1 1 calc R . .
C30 C 0.4206(13) 0.4412(12) 0.3492(3) 0.046(3) Uani 1 1 d . . .
H30 H 0.4252 0.4037 0.3692 0.055 Uiso 1 1 calc R . .
C31 C 0.0574(13) 0.2867(13) 0.3106(3) 0.040(3) Uani 1 1 d . . .
C32 C -0.0070(15) 0.1978(14) 0.2923(3) 0.052(4) Uani 1 1 d . . .
H32 H 0.0397 0.1238 0.2888 0.063 Uiso 1 1 calc R . .
C33 C -0.1428(19) 0.216(2) 0.2787(4) 0.087(7) Uani 1 1 d . . .
H33 H -0.1882 0.1537 0.2672 0.104 Uiso 1 1 calc R . .
C34 C -0.209(2) 0.331(2) 0.2828(5) 0.098(8) Uani 1 1 d . . .
H34 H -0.2966 0.3463 0.2728 0.118 Uiso 1 1 calc R . .
C35 C -0.147(2) 0.417(2) 0.3009(5) 0.089(6) Uani 1 1 d . . .
H35 H -0.1942 0.4906 0.3048 0.107 Uiso 1 1 calc R . .
C36 C -0.0124(15) 0.3997(14) 0.3141(4) 0.053(4) Uani 1 1 d . . .
H36 H 0.0322 0.4635 0.3254 0.063 Uiso 1 1 calc R . .
C37 C -0.1578(16) 0.7494(11) 0.3834(3) 0.043(3) Uani 1 1 d . . .
C38 C -0.0311(19) 0.7052(12) 0.3741(4) 0.061(4) Uani 1 1 d . . .
H38 H 0.0235 0.6579 0.3883 0.073 Uiso 1 1 calc R . .
C39 C 0.018(2) 0.7287(15) 0.3440(5) 0.067(5) Uani 1 1 d . . .
H39 H 0.1073 0.7 0.3388 0.081 Uiso 1 1 calc R . .
C40 C -0.059(2) 0.7924(16) 0.3222(4) 0.071(5) Uani 1 1 d . . .
C41 C -0.187(2) 0.8353(17) 0.3310(4) 0.071(5) Uani 1 1 d . . .
H41 H -0.2423 0.88 0.3163 0.086 Uiso 1 1 calc R . .
C42 C -0.2365(18) 0.8155(15) 0.3605(4) 0.065(5) Uani 1 1 d . . .
H42 H -0.3246 0.8465 0.3656 0.078 Uiso 1 1 calc R . .
C43 C -0.006(3) 0.818(2) 0.2894(5) 0.109(8) Uani 1 1 d . . .
H43A H -0.0732 0.8695 0.2778 0.131 Uiso 1 1 calc R . .
H43B H 0.0052 0.742 0.2782 0.131 Uiso 1 1 calc R . .
H43C H 0.0829 0.8602 0.2914 0.131 Uiso 1 1 calc R . .

loop_
_atom_site_aniso_label
_atom_site_aniso_U_11
_atom_site_aniso_U_22
_atom_site_aniso_U_33
_atom_site_aniso_U_23
_atom_site_aniso_U_13
_atom_site_aniso_U_12
W1 0.0183(2) 0.0236(2) 0.0266(2) 0.00304(19) -0.00175(17) 0.00007(18)
W2 0.0246(2) 0.0221(2) 0.0298(3) 0.0102(2) -0.00325(19) 0.00009(19)
W3 0.0233(2) 0.0229(2) 0.0221(2) 0.00010(19) -0.00277(17) -0.00355(19)
Ni1 0.0245(7) 0.0228(7) 0.0216(7) 0.0033(6) -0.0016(6) 0.0014(6)
S1 0.0324(16) 0.0361(17) 0.0255(15) 0.0046(13) 0.0011(12) -0.0045(13)
S2 0.0309(15) 0.0234(15) 0.0295(15) -0.0017(12) -0.0032(12) -0.0033(12)
S3 0.0289(15) 0.0205(14) 0.0269(15) 0.0059(12) -0.0005(12) 0.0039(12)
S4 0.0202(14) 0.0306(15) 0.0298(15) 0.0050(12) -0.0029(11) -0.0008(12)
S5 0.058(2) 0.0354(19) 0.056(2) 0.0071(17) -0.0013(18) -0.0083(17)
P1 0.0312(16) 0.0273(16) 0.0234(15) 0.0003(13) 0.0009(12) -0.0019(13)
O1 0.053(7) 0.087(9) 0.080(8) 0.030(7) -0.018(6) 0.010(6)
O2 0.138(12) 0.032(6) 0.091(9) -0.002(6) 0.031(8) -0.010(7)
O3 0.057(7) 0.047(6) 0.089(9) 0.010(6) -0.001(6) -0.015(5)
C1 0.013(6) 0.057(9) 0.056(9) -0.005(7) -0.010(6) -0.001(6)
C2 0.026(7) 0.045(8) 0.067(10) 0.017(8) -0.008(6) 0.014(6)
C3 0.022(6) 0.044(8) 0.071(10) -0.013(8) -0.009(6) 0.022(6)
C4 0.026(7) 0.103(14) 0.045(9) 0.017(9) 0.012(6) 0.016(8)
C5 0.011(6) 0.042(8) 0.105(14) 0.017(9) 0.015(7) -0.007(6)
C6 0.048(10) 0.142(19) 0.073(12) -0.053(13) -0.020(9) -0.010(11)
C7 0.047(9) 0.032(8) 0.084(12) 0.030(8) 0.010(9) 0.020(7)
C8 0.054(11) 0.057(11) 0.107(16) 0.046(12) -0.034(11) 0.010(9)
C9 0.20(3) 0.043(11) 0.076(15) 0.027(10) -0.085(17) 0.015(15)
C10 0.066(11) 0.044(9) 0.092(14) 0.027(9) 0.043(10) 0.028(9)
C11 0.041(8) 0.009(6) 0.094(13) 0.007(7) 0.009(8) 0.002(5)
C12 0.121(18) 0.093(16) 0.15(2) 0.066(15) 0.074(17) 0.077(14)
C13 0.033(7) 0.026(7) 0.060(9) -0.010(6) -0.019(6) 0.001(6)
C14 0.048(8) 0.033(7) 0.050(9) -0.011(6) -0.006(7) 0.001(6)
C15 0.054(9) 0.038(8) 0.047(8) -0.029(7) -0.011(7) 0.015(7)
C16 0.090(12) 0.030(7) 0.035(8) 0.004(6) -0.019(8) -0.018(8)
C17 0.040(8) 0.040(8) 0.058(9) -0.013(7) -0.012(7) -0.021(7)
C18 0.048(9) 0.069(10) 0.044(8) -0.022(7) -0.020(7) 0.011(8)
C19 0.046(8) 0.032(7) 0.039(7) 0.000(6) -0.010(6) -0.003(6)
C20 0.101(14) 0.049(10) 0.057(10) 0.006(8) 0.036(10) 0.024(9)
C21 0.14(2) 0.044(11) 0.107(17) 0.010(11) 0.022(15) 0.034(12)
C22 0.076(11) 0.055(10) 0.058(10) -0.024(9) 0.016(9) 0.017(9)
C23 0.127(18) 0.064(12) 0.067(12) -0.013(10) 0.038(12) 0.007(12)
C24 0.121(15) 0.056(10) 0.051(9) -0.009(8) 0.066(10) 0.011(10)
C25 0.039(7) 0.035(7) 0.029(7) 0.006(5) 0.013(6) -0.003(6)
C26 0.075(11) 0.045(8) 0.034(8) 0.008(6) -0.011(7) -0.012(8)
C27 0.093(13) 0.040(9) 0.074(12) 0.034(8) 0.012(10) -0.010(9)
C28 0.053(9) 0.041(9) 0.077(12) 0.009(8) -0.006(9) -0.024(7)
C29 0.032(7) 0.050(9) 0.086(12) -0.002(9) -0.002(8) -0.007(7)
C30 0.040(8) 0.040(8) 0.056(9) -0.002(7) -0.017(7) -0.007(6)
C31 0.035(7) 0.053(8) 0.032(7) -0.001(6) -0.005(6) -0.014(6)
C32 0.041(8) 0.058(9) 0.056(9) 0.001(8) -0.014(7) -0.014(7)
C33 0.057(11) 0.129(19) 0.072(13) 0.005(12) -0.039(10) -0.036(12)
C34 0.065(13) 0.14(2) 0.086(15) 0.012(15) -0.029(11) 0.044(14)
C35 0.073(13) 0.104(17) 0.089(15) 0.030(13) -0.015(12) 0.031(12)
C36 0.039(8) 0.060(10) 0.058(10) 0.007(8) -0.008(7) 0.007(7)
C37 0.061(9) 0.026(7) 0.040(8) -0.004(6) -0.005(7) -0.012(7)
C38 0.090(13) 0.019(7) 0.073(12) 0.000(7) -0.007(10) 0.007(8)
C39 0.072(12) 0.049(10) 0.082(13) -0.019(10) 0.014(10) 0.003(9)
C40 0.114(17) 0.050(10) 0.050(10) -0.015(9) 0.006(11) -0.027(11)
C41 0.089(14) 0.078(12) 0.045(10) 0.018(9) -0.024(10) -0.017(11)
C42 0.071(11) 0.059(10) 0.065(11) 0.028(9) -0.019(9) -0.015(9)
C43 0.14(2) 0.096(16) 0.089(16) -0.010(13) 0.011(15) -0.028(15)

loop_
_atom_type_symbol
_atom_type_description
_atom_type_scat_dispersion_real
_atom_type_scat_dispersion_imag
_atom_type_scat_source
C C 0.0033 0.0016 'International Tables Vol C Tables 4.2.6.8 and 6.1.1.4'
H H 0 0 'International Tables Vol C Tables 4.2.6.8 and 6.1.1.4'
O O 0.0106 0.006 'International Tables Vol C Tables 4.2.6.8 and 6.1.1.4'
P P 0.1023 0.0942 'International Tables Vol C Tables 4.2.6.8 and 6.1.1.4'
S S 0.1246 0.1234 'International Tables Vol C Tables 4.2.6.8 and 6.1.1.4'
Ni Ni 0.3393 1.1124 'International Tables Vol C Tables 4.2.6.8 and 6.1.1.4'
W W -0.849 6.8722 'International Tables Vol C Tables 4.2.6.8 and 6.1.1.4'

loop_
_geom_angle_atom_site_label_1
_geom_angle_atom_site_label_2
_geom_angle_atom_site_label_3
_geom_angle
_geom_angle_site_symmetry_1
_geom_angle_site_symmetry_3
_geom_angle_publ_flag
C4 W1 C3 34.4(5) . . ?
C4 W1 S1 84.5(4) . . ?
C3 W1 S1 98.8(4) . . ?
C4 W1 S3 130.9(5) . . ?
C3 W1 S3 97.0(4) . . ?
S1 W1 S3 103.72(10) . . ?
C4 W1 S2 124.7(5) . . ?
C3 W1 S2 146.6(4) . . ?
S1 W1 S2 104.53(11) . . ?
S3 W1 S2 100.29(10) . . ?
C4 W1 C2 56.9(5) . . ?
C3 W1 C2 35.1(5) . . ?
S1 W1 C2 133.9(4) . . ?
S3 W1 C2 87.2(4) . . ?
S2 W1 C2 117.6(4) . . ?
C4 W1 C5 34.4(5) . . ?
C3 W1 C5 57.3(5) . . ?
S1 W1 C5 106.2(4) . . ?
S3 W1 C5 142.9(4) . . ?
S2 W1 C5 93.0(4) . . ?
C2 W1 C5 56.2(5) . . ?
C4 W1 C1 57.9(5) . . ?
C3 W1 C1 58.4(5) . . ?
S1 W1 C1 140.2(4) . . ?
S3 W1 C1 110.7(4) . . ?
S2 W1 C1 88.7(3) . . ?
C2 W1 C1 34.0(5) . . ?
C5 W1 C1 34.7(5) . . ?
C4 W1 Ni1 175.0(4) . . ?
C3 W1 Ni1 146.3(4) . . ?
S1 W1 Ni1 99.54(8) . . ?
S3 W1 Ni1 51.16(8) . . ?
S2 W1 Ni1 51.51(8) . . ?
C2 W1 Ni1 120.7(4) . . ?
C5 W1 Ni1 140.7(4) . . ?
C1 W1 Ni1 117.4(3) . . ?
C4 W1 W3 125.7(4) . . ?
C3 W1 W3 113.5(4) . . ?
S1 W1 W3 52.57(7) . . ?
S3 W1 W3 52.70(7) . . ?
S2 W1 W3 99.71(7) . . ?
C2 W1 W3 130.1(4) . . ?
C5 W1 W3 157.4(4) . . ?
C1 W1 W3 162.3(4) . . ?
Ni1 W1 W3 59.30(3) . . ?
C4 W1 W2 122.1(4) . . ?
C3 W1 W2 150.1(4) . . ?
S1 W1 W2 52.90(8) . . ?
S3 W1 W2 99.21(7) . . ?
S2 W1 W2 53.16(7) . . ?
C2 W1 W2 169.4(4) . . ?
C5 W1 W2 116.2(3) . . ?
C1 W1 W2 135.6(3) . . ?
Ni1 W1 W2 59.31(3) . . ?
W3 W1 W2 59.964(19) . . ?
C10 W2 C9 34.6(7) . . ?
C10 W2 S1 91.3(4) . . ?
C9 W2 S1 88.0(7) . . ?
C10 W2 C11 34.2(6) . . ?
C9 W2 C11 57.3(6) . . ?
S1 W2 C11 123.0(4) . . ?
C10 W2 S4 142.3(5) . . ?
C9 W2 S4 110.8(8) . . ?
S1 W2 S4 104.45(11) . . ?
C11 W2 S4 128.5(4) . . ?
C10 W2 S2 109.7(6) . . ?
C9 W2 S2 143.5(6) . . ?
S1 W2 S2 104.08(10) . . ?
C11 W2 S2 88.1(4) . . ?
S4 W2 S2 99.45(10) . . ?
C10 W2 C8 56.3(6) . . ?
C9 W2 C8 34.2(7) . . ?
S1 W2 C8 117.7(6) . . ?
C11 W2 C8 56.1(6) . . ?
S4 W2 C8 86.2(5) . . ?
S2 W2 C8 135.0(6) . . ?
C10 W2 C7 57.2(5) . . ?
C9 W2 C7 58.5(7) . . ?
S1 W2 C7 145.6(4) . . ?
C11 W2 C7 33.6(5) . . ?
S4 W2 C7 95.4(4) . . ?
S2 W2 C7 99.9(4) . . ?
C8 W2 C7 35.3(6) . . ?
C10 W2 Ni1 160.0(6) . . ?
C9 W2 Ni1 161.5(8) . . ?
S1 W2 Ni1 98.92(8) . . ?
C11 W2 Ni1 128.8(4) . . ?
S4 W2 Ni1 50.89(7) . . ?
S2 W2 Ni1 51.21(8) . . ?
C8 W2 Ni1 130.2(5) . . ?
C7 W2 Ni1 115.3(4) . . ?
C10 W2 W3 138.6(5) . . ?
C9 W2 W3 114.6(5) . . ?
S1 W2 W3 52.53(7) . . ?
C11 W2 W3 171.9(4) . . ?
S4 W2 W3 53.24(7) . . ?
S2 W2 W3 99.53(7) . . ?
C8 W2 W3 118.4(5) . . ?
C7 W2 W3 145.5(4) . . ?
Ni1 W2 W3 59.12(3) . . ?
C10 W2 W1 117.3(4) . . ?
C9 W2 W1 135.9(8) . . ?
S1 W2 W1 52.69(7) . . ?
C11 W2 W1 124.2(3) . . ?
S4 W2 W1 99.10(7) . . ?
S2 W2 W1 52.90(7) . . ?
C8 W2 W1 169.8(6) . . ?
C7 W2 W1 150.8(4) . . ?
Ni1 W2 W1 58.75(3) . . ?
W3 W2 W1 59.976(17) . . ?
C16 W3 S1 137.4(4) . . ?
C16 W3 S3 90.2(3) . . ?
S1 W3 S3 104.17(10) . . ?
C16 W3 C17 35.2(5) . . ?
S1 W3 C17 134.2(4) . . ?
S3 W3 C17 118.1(4) . . ?
C16 W3 S4 112.4(4) . . ?
S1 W3 S4 104.64(11) . . ?
S3 W3 S4 99.27(10) . . ?
C17 W3 S4 86.0(4) . . ?
C16 W3 C14 57.7(5) . . ?
S1 W3 C14 83.1(4) . . ?
S3 W3 C14 129.0(3) . . ?
C17 W3 C14 57.3(5) . . ?
S4 W3 C14 128.2(3) . . ?
C16 W3 C15 36.7(5) . . ?
S1 W3 C15 101.0(4) . . ?
S3 W3 C15 97.3(3) . . ?
C17 W3 C15 58.8(5) . . ?
S4 W3 C15 144.8(4) . . ?
C14 W3 C15 33.1(4) . . ?
C16 W3 C13 58.2(5) . . ?
S1 W3 C13 99.5(4) . . ?
S3 W3 C13 148.4(3) . . ?
C17 W3 C13 34.7(5) . . ?
S4 W3 C13 94.6(3) . . ?
C14 W3 C13 34.4(4) . . ?
C15 W3 C13 57.4(4) . . ?
C16 W3 Ni1 120.1(4) . . ?
S1 W3 Ni1 99.32(8) . . ?
S3 W3 Ni1 50.99(8) . . ?
C17 W3 Ni1 120.3(4) . . ?
S4 W3 Ni1 50.86(7) . . ?
C14 W3 Ni1 177.5(4) . . ?
C15 W3 Ni1 145.9(4) . . ?
C13 W3 Ni1 144.0(3) . . ?
C16 W3 W2 163.5(4) . . ?
S1 W3 W2 52.99(8) . . ?
S3 W3 W2 99.44(7) . . ?
C17 W3 W2 128.9(4) . . ?
S4 W3 W2 52.97(7) . . ?
C14 W3 W2 122.5(3) . . ?
C15 W3 W2 151.9(4) . . ?
C13 W3 W2 111.5(3) . . ?
Ni1 W3 W2 59.18(3) . . ?
C16 W3 W1 135.4(4) . . ?
S1 W3 W1 52.82(7) . . ?
S3 W3 W1 52.90(7) . . ?
C17 W3 W1 170.2(4) . . ?
S4 W3 W1 98.96(7) . . ?
C14 W3 W1 123.5(4) . . ?
C15 W3 W1 115.7(3) . . ?
C13 W3 W1 151.5(4) . . ?
Ni1 W3 W1 58.80(3) . . ?
W2 W3 W1 60.060(16) . . ?
P1 Ni1 S3 104.04(12) . . ?
P1 Ni1 S4 117.72(13) . . ?
S3 Ni1 S4 107.00(12) . . ?
P1 Ni1 S2 112.87(12) . . ?
S3 Ni1 S2 107.53(12) . . ?
S4 Ni1 S2 107.09(12) . . ?
P1 Ni1 W1 136.84(10) . . ?
S3 Ni1 W1 55.08(8) . . ?
S4 Ni1 W1 105.06(9) . . ?
S2 Ni1 W1 55.16(8) . . ?
P1 Ni1 W3 141.42(10) . . ?
S3 Ni1 W3 54.67(8) . . ?
S4 Ni1 W3 55.30(8) . . ?
S2 Ni1 W3 104.74(9) . . ?
W1 Ni1 W3 61.90(3) . . ?
P1 Ni1 W2 151.39(10) . . ?
S3 Ni1 W2 104.45(9) . . ?
S4 Ni1 W2 55.05(8) . . ?
S2 Ni1 W2 55.10(8) . . ?
W1 Ni1 W2 61.94(3) . . ?
W3 Ni1 W2 61.70(3) . . ?
W3 S1 W1 74.61(9) . . ?
W3 S1 W2 74.48(9) . . ?
W1 S1 W2 74.42(9) . . ?
Ni1 S2 W1 73.33(9) . . ?
Ni1 S2 W2 73.68(9) . . ?
W1 S2 W2 73.94(8) . . ?
Ni1 S3 W3 74.34(9) . . ?
Ni1 S3 W1 73.76(9) . . ?
W3 S3 W1 74.40(8) . . ?
Ni1 S4 W2 74.06(9) . . ?
Ni1 S4 W3 73.84(9) . . ?
W2 S4 W3 73.78(8) . . ?
O2 S5 O1 112.8(8) . . ?
O2 S5 O3 113.7(8) . . ?
O1 S5 O3 113.2(7) . . ?
O2 S5 C37 105.1(7) . . ?
O1 S5 C37 105.4(7) . . ?
O3 S5 C37 105.5(7) . . ?
C31 P1 C25 104.3(6) . . ?
C31 P1 C19 104.8(6) . . ?
C25 P1 C19 103.2(6) . . ?
C31 P1 Ni1 110.4(4) . . ?
C25 P1 Ni1 115.7(4) . . ?
C19 P1 Ni1 117.1(4) . . ?
C2 C1 C5 105.2(13) . . ?
C2 C1 C6 126.2(15) . . ?
C5 C1 C6 128.2(15) . . ?
C2 C1 W1 71.9(7) . . ?
C5 C1 W1 72.1(7) . . ?
C6 C1 W1 125.9(10) . . ?
C1 C2 C3 110.4(13) . . ?
C1 C2 W1 74.1(7) . . ?
C3 C2 W1 71.1(7) . . ?
C1 C2 H2 124.8 . . ?
C3 C2 H2 124.8 . . ?
W1 C2 H2 121.6 . . ?
C4 C3 C2 106.3(13) . . ?
C4 C3 W1 72.8(7) . . ?
C2 C3 W1 73.8(7) . . ?
C4 C3 H3 126.8 . . ?
C2 C3 H3 126.8 . . ?
W1 C3 H3 118.6 . . ?
C3 C4 C5 109.2(14) . . ?
C3 C4 W1 72.8(8) . . ?
C5 C4 W1 74.7(8) . . ?
C3 C4 H4 125.4 . . ?
C5 C4 H4 125.4 . . ?
W1 C4 H4 118.8 . . ?
C4 C5 C1 108.8(13) . . ?
C4 C5 W1 70.9(7) . . ?
C1 C5 W1 73.3(7) . . ?
C4 C5 H5 125.6 . . ?
C1 C5 H5 125.6 . . ?
W1 C5 H5 121.9 . . ?
C1 C6 H6A 109.5 . . ?
C1 C6 H6B 109.5 . . ?
H6A C6 H6B 109.5 . . ?
C1 C6 H6C 109.5 . . ?
H6A C6 H6C 109.5 . . ?
H6B C6 H6C 109.5 . . ?
C11 C7 C8 104.2(16) . . ?
C11 C7 C12 128.0(19) . . ?
C8 C7 C12 127.6(18) . . ?
C11 C7 W2 71.6(7) . . ?
C8 C7 W2 71.3(8) . . ?
C12 C7 W2 124.8(10) . . ?
C9 C8 C7 109.9(17) . . ?
C9 C8 W2 71.9(9) . . ?
C7 C8 W2 73.4(8) . . ?
C9 C8 H8 125 . . ?
C7 C8 H8 125 . . ?
W2 C8 H8 121.3 . . ?
C10 C9 C8 105.3(18) . . ?
C10 C9 W2 70.2(9) . . ?
C8 C9 W2 73.9(10) . . ?
C10 C9 H9 127.3 . . ?
C8 C9 H9 127.3 . . ?
W2 C9 H9 120.5 . . ?
C11 C10 C9 110.6(18) . . ?
C11 C10 W2 76.0(9) . . ?
C9 C10 W2 75.2(10) . . ?
C11 C10 H10 124.7 . . ?
C9 C10 H10 124.7 . . ?
W2 C10 H10 115.9 . . ?
C10 C11 C7 109.9(15) . . ?
C10 C11 W2 69.8(8) . . ?
C7 C11 W2 74.8(7) . . ?
C10 C11 H11 125.1 . . ?
C7 C11 H11 125.1 . . ?
W2 C11 H11 121.9 . . ?
C7 C12 H12A 109.5 . . ?
C7 C12 H12B 109.5 . . ?
H12A C12 H12B 109.5 . . ?
C7 C12 H12C 109.5 . . ?
H12A C12 H12C 109.5 . . ?
H12B C12 H12C 109.5 . . ?
C14 C13 C17 106.6(12) . . ?
C14 C13 C18 125.9(14) . . ?
C17 C13 C18 127.5(13) . . ?
C14 C13 W3 71.7(7) . . ?
C17 C13 W3 71.2(7) . . ?
C18 C13 W3 119.8(8) . . ?
C15 C14 C13 112.1(14) . . ?
C15 C14 W3 73.8(8) . . ?
C13 C14 W3 73.8(8) . . ?
C15 C14 H14 124 . . ?
C13 C14 H14 124 . . ?
W3 C14 H14 119.9 . . ?
C14 C15 C16 106.4(12) . . ?
C14 C15 W3 73.0(8) . . ?
C16 C15 W3 70.2(7) . . ?
C14 C15 H15 126.8 . . ?
C16 C15 H15 126.8 . . ?
W3 C15 H15 121.8 . . ?
C17 C16 C15 106.4(12) . . ?
C17 C16 W3 73.2(7) . . ?
C15 C16 W3 73.2(7) . . ?
C17 C16 H16 126.8 . . ?
C15 C16 H16 126.8 . . ?
W3 C16 H16 118.9 . . ?
C13 C17 C16 108.6(13) . . ?
C13 C17 W3 74.1(7) . . ?
C16 C17 W3 71.6(7) . . ?
C13 C17 H17 125.7 . . ?
C16 C17 H17 125.7 . . ?
W3 C17 H17 120.3 . . ?
C13 C18 H18A 109.5 . . ?
C13 C18 H18B 109.5 . . ?
H18A C18 H18B 109.5 . . ?
C13 C18 H18C 109.5 . . ?
H18A C18 H18C 109.5 . . ?
H18B C18 H18C 109.5 . . ?
C24 C19 C20 117.4(14) . . ?
C24 C19 P1 125.1(11) . . ?
C20 C19 P1 117.4(11) . . ?
C21 C20 C19 121.1(16) . . ?
C21 C20 H20 119.5 . . ?
C19 C20 H20 119.5 . . ?
C20 C21 C22 120.4(17) . . ?
C20 C21 H21 119.8 . . ?
C22 C21 H21 119.8 . . ?
C23 C22 C21 118.2(15) . . ?
C23 C22 H22 120.9 . . ?
C21 C22 H22 120.9 . . ?
C22 C23 C24 121.2(17) . . ?
C22 C23 H23 119.4 . . ?
C24 C23 H23 119.4 . . ?
C23 C24 C19 121.5(16) . . ?
C23 C24 H24 119.3 . . ?
C19 C24 H24 119.3 . . ?
C30 C25 C26 118.7(12) . . ?
C30 C25 P1 118.0(10) . . ?
C26 C25 P1 123.4(10) . . ?
C27 C26 C25 119.3(14) . . ?
C27 C26 H26 120.4 . . ?
C25 C26 H26 120.4 . . ?
C28 C27 C26 121.0(15) . . ?
C28 C27 H27 119.5 . . ?
C26 C27 H27 119.5 . . ?
C29 C28 C27 120.2(14) . . ?
C29 C28 H28 119.9 . . ?
C27 C28 H28 119.9 . . ?
C28 C29 C30 122.5(15) . . ?
C28 C29 H29 118.8 . . ?
C30 C29 H29 118.8 . . ?
C29 C30 C25 118.4(14) . . ?
C29 C30 H30 120.8 . . ?
C25 C30 H30 120.8 . . ?
C32 C31 C36 118.3(13) . . ?
C32 C31 P1 123.1(12) . . ?
C36 C31 P1 118.4(10) . . ?
C31 C32 C33 120.9(16) . . ?
C31 C32 H32 119.6 . . ?
C33 C32 H32 119.6 . . ?
C32 C33 C34 119.1(17) . . ?
C32 C33 H33 120.5 . . ?
C34 C33 H33 120.5 . . ?
C35 C34 C33 120.0(17) . . ?
C35 C34 H34 120 . . ?
C33 C34 H34 120 . . ?
C34 C35 C36 121(2) . . ?
C34 C35 H35 119.5 . . ?
C36 C35 H35 119.5 . . ?
C35 C36 C31 120.7(16) . . ?
C35 C36 H36 119.7 . . ?
C31 C36 H36 119.7 . . ?
C38 C37 C42 116.1(15) . . ?
C38 C37 S5 122.6(12) . . ?
C42 C37 S5 121.2(13) . . ?
C37 C38 C39 121.8(15) . . ?
C37 C38 H38 119.1 . . ?
C39 C38 H38 119.1 . . ?
C40 C39 C38 121.2(18) . . ?
C40 C39 H39 119.4 . . ?
C38 C39 H39 119.4 . . ?
C39 C40 C41 117.5(17) . . ?
C39 C40 C43 122(2) . . ?
C41 C40 C43 121(2) . . ?
C42 C41 C40 122.3(17) . . ?
C42 C41 H41 118.9 . . ?
C40 C41 H41 118.9 . . ?
C41 C42 C37 121.0(18) . . ?
C41 C42 H42 119.5 . . ?
C37 C42 H42 119.5 . . ?
C40 C43 H43A 109.5 . . ?
C40 C43 H43B 109.5 . . ?
H43A C43 H43B 109.5 . . ?
C40 C43 H43C 109.5 . . ?
H43A C43 H43C 109.5 . . ?
H43B C43 H43C 109.5 . . ?

loop_
_geom_bond_atom_site_label_1
_geom_bond_atom_site_label_2
_geom_bond_distance
_geom_bond_site_symmetry_2
_geom_bond_publ_flag
W1 C4 2.308(13) . ?
W1 C3 2.309(12) . ?
W1 S1 2.321(3) . ?
W1 S3 2.326(3) . ?
W1 S2 2.333(3) . ?
W1 C2 2.344(11) . ?
W1 C5 2.356(12) . ?
W1 C1 2.372(11) . ?
W1 Ni1 2.7231(16) . ?
W1 W3 2.8085(8) . ?
W1 W2 2.8108(7) . ?
W2 C10 2.259(15) . ?
W2 C9 2.321(15) . ?
W2 S1 2.327(3) . ?
W2 C11 2.335(11) . ?
W2 S4 2.335(3) . ?
W2 S2 2.341(3) . ?
W2 C8 2.347(14) . ?
W2 C7 2.375(13) . ?
W2 Ni1 2.7391(14) . ?
W2 W3 2.8081(7) . ?
W3 C16 2.313(13) . ?
W3 S1 2.313(3) . ?
W3 S3 2.319(3) . ?
W3 C17 2.332(12) . ?
W3 S4 2.343(3) . ?
W3 C14 2.343(13) . ?
W3 C15 2.353(12) . ?
W3 C13 2.370(12) . ?
W3 Ni1 2.7374(15) . ?
Ni1 P1 2.143(3) . ?
Ni1 S3 2.209(3) . ?
Ni1 S4 2.210(3) . ?
Ni1 S2 2.225(3) . ?
S5 O2 1.438(11) . ?
S5 O1 1.444(10) . ?
S5 O3 1.454(10) . ?
S5 C37 1.778(14) . ?
P1 C31 1.820(13) . ?
P1 C25 1.832(12) . ?
P1 C19 1.833(14) . ?
C1 C2 1.377(19) . ?
C1 C5 1.41(2) . ?
C1 C6 1.49(2) . ?
C2 C3 1.402(19) . ?
C2 H2 0.93 . ?
C3 C4 1.36(2) . ?
C3 H3 0.93 . ?
C4 C5 1.38(2) . ?
C4 H4 0.93 . ?
C5 H5 0.93 . ?
C6 H6A 0.96 . ?
C6 H6B 0.96 . ?
C6 H6C 0.96 . ?
C7 C11 1.360(19) . ?
C7 C8 1.43(2) . ?
C7 C12 1.50(2) . ?
C8 C9 1.37(3) . ?
C8 H8 0.93 . ?
C9 C10 1.36(3) . ?
C9 H9 0.93 . ?
C10 C11 1.35(2) . ?
C10 H10 0.93 . ?
C11 H11 0.93 . ?
C12 H12A 0.96 . ?
C12 H12B 0.96 . ?
C12 H12C 0.96 . ?
C13 C14 1.395(18) . ?
C13 C17 1.402(19) . ?
C13 C18 1.493(18) . ?
C14 C15 1.338(18) . ?
C14 H14 0.93 . ?
C15 C16 1.47(2) . ?
C15 H15 0.93 . ?
C16 C17 1.40(2) . ?
C16 H16 0.93 . ?
C17 H17 0.93 . ?
C18 H18A 0.96 . ?
C18 H18B 0.96 . ?
C18 H18C 0.96 . ?
C19 C24 1.361(18) . ?
C19 C20 1.363(19) . ?
C20 C21 1.35(2) . ?
C20 H20 0.93 . ?
C21 C22 1.38(2) . ?
C21 H21 0.93 . ?
C22 C23 1.33(2) . ?
C22 H22 0.93 . ?
C23 C24 1.35(2) . ?
C23 H23 0.93 . ?
C24 H24 0.93 . ?
C25 C30 1.394(17) . ?
C25 C26 1.400(17) . ?
C26 C27 1.38(2) . ?
C26 H26 0.93 . ?
C27 C28 1.34(2) . ?
C27 H27 0.93 . ?
C28 C29 1.33(2) . ?
C28 H28 0.93 . ?
C29 C30 1.379(19) . ?
C29 H29 0.93 . ?
C30 H30 0.93 . ?
C31 C32 1.360(18) . ?
C31 C36 1.401(19) . ?
C32 C33 1.40(2) . ?
C32 H32 0.93 . ?
C33 C34 1.40(3) . ?
C33 H33 0.93 . ?
C34 C35 1.33(3) . ?
C34 H34 0.93 . ?
C35 C36 1.38(2) . ?
C35 H35 0.93 . ?
C36 H36 0.93 . ?
C37 C38 1.36(2) . ?
C37 C42 1.391(19) . ?
C38 C39 1.38(2) . ?
C38 H38 0.93 . ?
C39 C40 1.35(2) . ?
C39 H39 0.93 . ?
C40 C41 1.36(3) . ?
C40 C43 1.50(3) . ?
C41 C42 1.35(2) . ?
C41 H41 0.93 . ?
C42 H42 0.93 . ?
C43 H43A 0.96 . ?
C43 H43B 0.96 . ?
C43 H43C 0.96 . ?
